data_2235309
loop_
_publ_author_name
'Jin, Yue-Bao'
'Li, Jie'
'Zhang, Ying'
'Lei, Ke-Wei'

_publ_section_title
;
 1,2-Bis[4-(1<i>H</i>-imidazol-1-yl)benzylidene]hydrazine
;
_journal_coeditor_code XU5536
_journal_issue 6
_journal_name_full 'Acta Crystallographica Section E'
_journal_page_first o1949
_journal_paper_doi 10.1107/S160053681202291X
_journal_volume 68
_journal_year 2012
_chemical_formula_iupac 'C20 H16 N6'
_chemical_formula_moiety 'C20 H16 N6'
_chemical_formula_sum 'C20 H16 N6'
_chemical_formula_weight 340.39
_chemical_name_systematic
;
1,2-Bis[4-(1<i>H</i>-imidazol-1-yl)benzylidene]hydrazine
;
_space_group_IT_number 14
_symmetry_cell_setting monoclinic
_symmetry_space_group_name_Hall '-P 2yn'
_symmetry_space_group_name_H-M 'P 1 21/n 1'
_atom_sites_solution_hydrogens geom
_atom_sites_solution_primary direct
_atom_sites_solution_secondary difmap
_audit_creation_method SHELXL-97
_cell_angle_alpha 90.00
_cell_angle_beta 90.259(4)
_cell_angle_gamma 90.00
_cell_formula_units_Z 2
_cell_length_a 8.1342(3)
_cell_length_b 7.8172(3)
_cell_length_c 13.2191(6)
_cell_measurement_reflns_used 7835
_cell_measurement_temperature 293(2)
_cell_measurement_theta_max 26.4
_cell_measurement_theta_min 2.9
_cell_volume 840.55(6)
_computing_cell_refinement 'RAPID-AUTO (Rigaku, 1998)'
_computing_data_collection 'RAPID-AUTO (Rigaku, 1998)'
_computing_data_reduction 'CrystalClear (Rigaku/MSC, 2004)'
_computing_molecular_graphics 'SHELXTL (Sheldrick, 2008)'
_computing_publication_material 'SHELXL97 (Sheldrick, 2008)'
_computing_structure_refinement 'SHELXL97 (Sheldrick, 2008)'
_computing_structure_solution 'SHELXS97 (Sheldrick, 2008)'
_diffrn_ambient_temperature 293(2)
_diffrn_detector_area_resol_mean 0
_diffrn_measured_fraction_theta_full 0.989
_diffrn_measured_fraction_theta_max 0.989
_diffrn_measurement_device_type 'Rigaku R-AXIS RAPID'
_diffrn_measurement_method '\w scans'
_diffrn_radiation_monochromator graphite
_diffrn_radiation_source 'fine-focus sealed tube'
_diffrn_radiation_type MoK\a
_diffrn_radiation_wavelength 0.71073
_diffrn_reflns_av_R_equivalents 0.0224
_diffrn_reflns_av_sigmaI/netI 0.0307
_diffrn_reflns_limit_h_max 8
_diffrn_reflns_limit_h_min -10
_diffrn_reflns_limit_k_max 9
_diffrn_reflns_limit_k_min -9
_diffrn_reflns_limit_l_max 16
_diffrn_reflns_limit_l_min -15
_diffrn_reflns_number 4180
_diffrn_reflns_theta_full 26.36
_diffrn_reflns_theta_max 26.36
_diffrn_reflns_theta_min 2.93
_diffrn_standards_decay_% 0
_diffrn_standards_interval_count 0
_diffrn_standards_interval_time 0
_diffrn_standards_number 0
_exptl_absorpt_coefficient_mu 0.085
_exptl_absorpt_correction_type none
_exptl_crystal_colour yellow
_exptl_crystal_density_diffrn 1.345
_exptl_crystal_density_method 'not measured'
_exptl_crystal_description block
_exptl_crystal_F_000 356
_exptl_crystal_size_max 0.44
_exptl_crystal_size_mid 0.20
_exptl_crystal_size_min 0.15
_refine_diff_density_max 0.122
_refine_diff_density_min -0.170
_refine_ls_extinction_method none
_refine_ls_goodness_of_fit_ref 1.134
_refine_ls_hydrogen_treatment constr
_refine_ls_matrix_type full
_refine_ls_number_parameters 118
_refine_ls_number_reflns 1695
_refine_ls_number_restraints 0
_refine_ls_restrained_S_all 1.134
_refine_ls_R_factor_all 0.0643
_refine_ls_R_factor_gt 0.0473
_refine_ls_shift/su_max 0.000
_refine_ls_shift/su_mean 0.000
_refine_ls_structure_factor_coef Fsqd
_refine_ls_weighting_details 'calc w=1/[\s^2^(Fo^2^)+(0.0589P)^2^+0.0922P] where P=(Fo^2^+2Fc^2^)/3'
_refine_ls_weighting_scheme calc
_refine_ls_wR_factor_gt 0.1277
_refine_ls_wR_factor_ref 0.1427
_reflns_number_gt 1249
_reflns_number_total 1695
_reflns_threshold_expression I>2sigma(I)
_cod_data_source_file xu5536.cif
_cod_data_source_block I
_cod_original_sg_symbol_H-M 'P 21/n'
_cod_database_code 2235309
_cod_database_fobs_code 2235309

loop_
_symmetry_equiv_pos_as_xyz
'x, y, z'
'-x+1/2, y+1/2, -z+1/2'
'-x, -y, -z'
'x-1/2, -y-1/2, z-1/2'

loop_
_atom_site_type_symbol
_atom_site_label
_atom_site_fract_x
_atom_site_fract_y
_atom_site_fract_z
_atom_site_U_iso_or_equiv
_atom_site_adp_type
_atom_site_calc_flag
_atom_site_refinement_flags
_atom_site_occupancy
_atom_site_symmetry_multiplicity
N N1 0.03400(17) 0.26891(18) 0.65029(11) 0.0443(4) Uani d . 1 1
N N2 -0.1631(2) 0.1350(2) 0.73547(13) 0.0605(5) Uani d . 1 1
N N3 0.44959(19) 0.9458(2) 0.52999(13) 0.0559(5) Uani d . 1 1
C C1 -0.0938(2) 0.2826(2) 0.71607(15) 0.0529(5) Uani d . 1 1
H H1 -0.1281 0.3856 0.7442 0.063 Uiso calc R 1 1
C C2 -0.0742(2) 0.0193(3) 0.67959(16) 0.0610(6) Uani d . 1 1
H H2 -0.0941 -0.0978 0.6783 0.073 Uiso calc R 1 1
C C3 0.0454(2) 0.0977(2) 0.62695(16) 0.0555(5) Uani d . 1 1
H H3 0.1206 0.0465 0.5836 0.067 Uiso calc R 1 1
C C4 0.1305(2) 0.4043(2) 0.61009(13) 0.0409(4) Uani d . 1 1
C C5 0.1995(2) 0.3884(2) 0.51484(14) 0.0471(5) Uani d . 1 1
H H5 0.1838 0.2888 0.4775 0.057 Uiso calc R 1 1
C C6 0.2917(2) 0.5209(2) 0.47552(15) 0.0497(5) Uani d . 1 1
H H6 0.3385 0.5091 0.4118 0.060 Uiso calc R 1 1
C C7 0.3157(2) 0.6717(2) 0.52950(14) 0.0447(5) Uani d . 1 1
C C8 0.2452(2) 0.6857(2) 0.62521(15) 0.0490(5) Uani d . 1 1
H H8 0.2595 0.7857 0.6623 0.059 Uiso calc R 1 1
C C9 0.1546(2) 0.5532(2) 0.66558(14) 0.0481(5) Uani d . 1 1
H H9 0.1097 0.5635 0.7299 0.058 Uiso calc R 1 1
C C10 0.4159(2) 0.8068(2) 0.48435(16) 0.0516(5) Uani d . 1 1
H H10 0.4567 0.7903 0.4195 0.062 Uiso calc R 1 1

loop_
_atom_site_aniso_label
_atom_site_aniso_U_11
_atom_site_aniso_U_22
_atom_site_aniso_U_33
_atom_site_aniso_U_12
_atom_site_aniso_U_13
_atom_site_aniso_U_23
N1 0.0431(8) 0.0387(8) 0.0513(9) 0.0015(6) 0.0069(7) 0.0030(7)
N2 0.0615(11) 0.0520(10) 0.0681(12) -0.0074(8) 0.0195(9) 0.0048(8)
N3 0.0572(10) 0.0453(9) 0.0653(11) -0.0046(8) 0.0160(8) 0.0124(8)
C1 0.0528(11) 0.0464(10) 0.0597(13) 0.0007(8) 0.0150(10) 0.0014(9)
C2 0.0690(14) 0.0436(11) 0.0705(15) -0.0099(10) 0.0131(11) 0.0013(10)
C3 0.0615(12) 0.0402(10) 0.0650(13) 0.0000(9) 0.0147(10) -0.0029(9)
C4 0.0393(9) 0.0370(9) 0.0465(11) 0.0018(7) 0.0028(8) 0.0040(7)
C5 0.0493(11) 0.0424(10) 0.0497(11) 0.0009(8) 0.0063(9) -0.0022(8)
C6 0.0510(11) 0.0492(11) 0.0490(12) 0.0041(8) 0.0106(9) 0.0033(8)
C7 0.0402(10) 0.0433(10) 0.0504(11) 0.0031(8) 0.0032(8) 0.0099(8)
C8 0.0543(11) 0.0374(9) 0.0553(12) -0.0006(8) 0.0044(9) -0.0001(8)
C9 0.0554(12) 0.0434(10) 0.0455(11) -0.0004(8) 0.0101(9) 0.0008(8)
C10 0.0495(11) 0.0465(11) 0.0590(13) 0.0030(8) 0.0087(10) 0.0129(9)

loop_
_atom_type_symbol
_atom_type_description
_atom_type_scat_dispersion_real
_atom_type_scat_dispersion_imag
_atom_type_scat_source
C C 0.0033 0.0016 'International Tables Vol C Tables 4.2.6.8 and 6.1.1.4'
H H 0.0000 0.0000 'International Tables Vol C Tables 4.2.6.8 and 6.1.1.4'
N N 0.0061 0.0033 'International Tables Vol C Tables 4.2.6.8 and 6.1.1.4'

loop_
_geom_angle_atom_site_label_1
_geom_angle_atom_site_label_2
_geom_angle_atom_site_label_3
_geom_angle_site_symmetry_3
_geom_angle
C1 N1 C3 . 105.79(15)
C1 N1 C4 . 127.14(15)
C3 N1 C4 . 127.01(16)
C1 N2 C2 . 104.24(17)
C10 N3 N3 3_676 111.6(2)
N2 C1 N1 . 112.69(17)
N2 C1 H1 . 123.7
N1 C1 H1 . 123.7
C3 C2 N2 . 111.20(18)
C3 C2 H2 . 124.4
N2 C2 H2 . 124.4
C2 C3 N1 . 106.07(18)
C2 C3 H3 . 127.0
N1 C3 H3 . 127.0
C5 C4 C9 . 119.88(16)
C5 C4 N1 . 119.93(16)
C9 C4 N1 . 120.19(16)
C6 C5 C4 . 119.80(17)
C6 C5 H5 . 120.1
C4 C5 H5 . 120.1
C5 C6 C7 . 121.14(18)
C5 C6 H6 . 119.4
C7 C6 H6 . 119.4
C6 C7 C8 . 118.32(16)
C6 C7 C10 . 118.64(18)
C8 C7 C10 . 123.03(18)
C9 C8 C7 . 120.93(17)
C9 C8 H8 . 119.5
C7 C8 H8 . 119.5
C8 C9 C4 . 119.92(18)
C8 C9 H9 . 120.0
C4 C9 H9 . 120.0
N3 C10 C7 . 122.85(19)
N3 C10 H10 . 118.6
C7 C10 H10 . 118.6

loop_
_geom_bond_atom_site_label_1
_geom_bond_atom_site_label_2
_geom_bond_site_symmetry_2
_geom_bond_distance
N1 C1 . 1.362(2)
N1 C3 . 1.377(2)
N1 C4 . 1.422(2)
N2 C1 . 1.311(2)
N2 C2 . 1.375(3)
N3 C10 . 1.273(2)
N3 N3 3_676 1.423(3)
C1 H1 . 0.9300
C2 C3 . 1.346(3)
C2 H2 . 0.9300
C3 H3 . 0.9300
C4 C5 . 1.386(2)
C4 C9 . 1.389(2)
C5 C6 . 1.382(2)
C5 H5 . 0.9300
C6 C7 . 1.391(3)
C6 H6 . 0.9300
C7 C8 . 1.396(3)
C7 C10 . 1.463(2)
C8 C9 . 1.380(2)
C8 H8 . 0.9300
C9 H9 . 0.9300
C10 H10 . 0.9300

loop_
_geom_hbond_atom_site_label_D
_geom_hbond_atom_site_label_H
_geom_hbond_atom_site_label_A
_geom_hbond_site_symmetry_A
_geom_hbond_distance_DH
_geom_hbond_distance_HA
_geom_hbond_distance_DA
_geom_hbond_angle_DHA
C1 H1 N2 2_456 0.93 2.60 3.453(2) 153
C6 H6 N2 4_665 0.93 2.59 3.421(3) 149

loop_
_geom_torsion_atom_site_label_1
_geom_torsion_atom_site_label_2
_geom_torsion_atom_site_label_3
_geom_torsion_atom_site_label_4
_geom_torsion_site_symmetry_1
_geom_torsion
C2 N2 C1 N1 . 0.5(2)
C3 N1 C1 N2 . -0.2(2)
C4 N1 C1 N2 . 177.01(17)
C1 N2 C2 C3 . -0.6(2)
N2 C2 C3 N1 . 0.5(2)
C1 N1 C3 C2 . -0.2(2)
C4 N1 C3 C2 . -177.38(16)
C1 N1 C4 C5 . -150.06(18)
C3 N1 C4 C5 . 26.6(3)
C1 N1 C4 C9 . 29.3(3)
C3 N1 C4 C9 . -154.04(18)
C9 C4 C5 C6 . -0.1(3)
N1 C4 C5 C6 . 179.29(15)
C4 C5 C6 C7 . -0.6(3)
C5 C6 C7 C8 . 0.5(3)
C5 C6 C7 C10 . 179.37(16)
C6 C7 C8 C9 . 0.3(3)
C10 C7 C8 C9 . -178.54(16)
C7 C8 C9 C4 . -1.0(3)
C5 C4 C9 C8 . 0.9(3)
N1 C4 C9 C8 . -178.52(16)
N3 N3 C10 C7 3_676 179.27(17)
C6 C7 C10 N3 . -177.13(17)
C8 C7 C10 N3 . 1.7(3)
